data_2231714
loop_
_publ_author_name
'Sheikhhosseini, Enayatollah'
'Vafadarnejad, Fahime'
'Habibi, Azizollah'

_publ_section_title
;
 Bis[<i>N</i>-cyclohexyl-1-(2-{1-[(cyclohexylamino)carbonyl]cyclohexyl}-3,5-dioxo-1,2-oxazolidin-4-yl)cyclopentanecarboxamide]
 monohydrate
;
_journal_coeditor_code VM2097
_journal_issue 9
_journal_name_full 'Acta Crystallographica Section E'
_journal_page_first o2239
_journal_paper_doi 10.1107/S1600536811028868
_journal_volume 67
_journal_year 2011
_chemical_formula_iupac '2C28 H43 N3 O5, H2 O'
_chemical_formula_moiety '2(C28 H43 N3 O5), H2 O'
_chemical_formula_sum 'C28 H44 N3 O5.5'
_chemical_formula_weight 510.66
_chemical_name_systematic
;
Bis[<i>N</i>-Cyclohexyl-1-(2-{1-[(cyclohexylamino)carbonyl]cyclohexyl}-3,5-
dioxo-1,2-oxazolidin-4-yl)cyclopentanecarboxamide] monohydrate
;
_space_group_IT_number 2
_symmetry_cell_setting triclinic
_symmetry_space_group_name_Hall '-P 1'
_symmetry_space_group_name_H-M 'P -1'
_atom_sites_solution_hydrogens mixed
_atom_sites_solution_primary direct
_atom_sites_solution_secondary difmap
_audit_creation_method SHELXL-97
_cell_angle_alpha 102.6860(10)
_cell_angle_beta 103.1040(10)
_cell_angle_gamma 93.1000(10)
_cell_formula_units_Z 4
_cell_length_a 11.3084(6)
_cell_length_b 12.3119(7)
_cell_length_c 20.7904(11)
_cell_measurement_reflns_used 7443
_cell_measurement_temperature 100(2)
_cell_measurement_theta_max 30.51
_cell_measurement_theta_min 2.34
_cell_volume 2733.9(3)
_computing_cell_refinement 'SAINT (Bruker, 2005)'
_computing_data_collection 'APEX2 (Bruker, 2005)'
_computing_data_reduction 'SAINT (Bruker, 2005)'
_computing_molecular_graphics 'SHELXTL (Sheldrick, 2008)'
_computing_publication_material 'SHELXTL (Sheldrick, 2008)'
_computing_structure_refinement 'SHELXL97 (Sheldrick, 2008)'
_computing_structure_solution 'SHELXS97 (Sheldrick, 2008)'
_diffrn_ambient_temperature 100(2)
_diffrn_measured_fraction_theta_full 0.998
_diffrn_measured_fraction_theta_max 0.998
_diffrn_measurement_device_type 'Bruker APEXII CCD'
_diffrn_measurement_method '\f and \w scans'
_diffrn_radiation_monochromator graphite
_diffrn_radiation_source 'fine-focus sealed tube'
_diffrn_radiation_type MoK\a
_diffrn_radiation_wavelength 0.71073
_diffrn_reflns_av_R_equivalents 0.0284
_diffrn_reflns_av_sigmaI/netI 0.0379
_diffrn_reflns_limit_h_max 14
_diffrn_reflns_limit_h_min -14
_diffrn_reflns_limit_k_max 15
_diffrn_reflns_limit_k_min -15
_diffrn_reflns_limit_l_max 26
_diffrn_reflns_limit_l_min -26
_diffrn_reflns_number 28848
_diffrn_reflns_theta_full 27.00
_diffrn_reflns_theta_max 27.00
_diffrn_reflns_theta_min 1.77
_diffrn_standards_number 0
_exptl_absorpt_coefficient_mu 0.086
_exptl_absorpt_correction_type none
_exptl_crystal_colour colourless
_exptl_crystal_density_diffrn 1.241
_exptl_crystal_density_method 'not measured'
_exptl_crystal_description plate
_exptl_crystal_F_000 1108
_exptl_crystal_size_max 0.60
_exptl_crystal_size_mid 0.50
_exptl_crystal_size_min 0.10
_refine_diff_density_max 0.384
_refine_diff_density_min -0.251
_refine_ls_extinction_method none
_refine_ls_goodness_of_fit_ref 1.029
_refine_ls_hydrogen_treatment mixed
_refine_ls_matrix_type full
_refine_ls_number_parameters 675
_refine_ls_number_reflns 11931
_refine_ls_number_restraints 0
_refine_ls_restrained_S_all 1.029
_refine_ls_R_factor_all 0.0647
_refine_ls_R_factor_gt 0.0465
_refine_ls_shift/su_max 0.001
_refine_ls_shift/su_mean 0.000
_refine_ls_structure_factor_coef Fsqd
_refine_ls_weighting_details 'calc w=1/[\s^2^(Fo^2^)+(0.0534P)^2^+1.1858P] where P=(Fo^2^+2Fc^2^)/3'
_refine_ls_weighting_scheme calc
_refine_ls_wR_factor_gt 0.1103
_refine_ls_wR_factor_ref 0.1204
_reflns_number_gt 9099
_reflns_number_total 11931
_reflns_threshold_expression >2sigma(I)
_cod_data_source_file vm2097.cif
_cod_data_source_block I
_cod_database_code 2231714
_cod_database_fobs_code 2231714

loop_
_symmetry_equiv_pos_as_xyz
'x, y, z'
'-x, -y, -z'

loop_
_atom_site_type_symbol
_atom_site_label
_atom_site_fract_x
_atom_site_fract_y
_atom_site_fract_z
_atom_site_U_iso_or_equiv
_atom_site_adp_type
_atom_site_calc_flag
_atom_site_refinement_flags
_atom_site_occupancy
_atom_site_symmetry_multiplicity
_atom_site_disorder_assembly
_atom_site_disorder_group
O O1A -0.13320(10) 0.65250(9) 0.03789(5) 0.0176(2) Uani d . 1 1 . .
O O2A 0.01027(10) 0.61354(9) -0.01804(5) 0.0219(2) Uani d . 1 1 . .
O O3A -0.00419(10) 0.72134(10) 0.21203(5) 0.0223(3) Uani d . 1 1 . .
O O4A -0.39218(10) 0.84717(10) 0.09932(6) 0.0248(3) Uani d . 1 1 . .
O O5A 0.05691(10) 0.85482(9) 0.09712(6) 0.0195(2) Uani d . 1 1 . .
N N1A -0.13848(12) 0.67986(11) 0.10777(6) 0.0161(3) Uani d . 1 1 . .
N N2A -0.19391(12) 0.89376(11) 0.10505(7) 0.0193(3) Uani d . 1 1 . .
H H2AA -0.1201 0.8723 0.1095 0.023 Uiso calc R 1 1 . .
N N3A 0.25882(12) 0.91251(11) 0.13761(7) 0.0190(3) Uani d . 1 1 . .
H H3AA 0.3303 0.8948 0.1572 0.023 Uiso calc R 1 1 . .
C C1A 0.06124(14) 0.64695(12) 0.10753(8) 0.0154(3) Uani d . 1 1 . .
H H1AA 0.0758 0.5696 0.1127 0.018 Uiso calc R 1 1 . .
C C2A -0.01422(14) 0.63683(12) 0.03600(8) 0.0165(3) Uani d . 1 1 . .
C C3A -0.02645(14) 0.68957(12) 0.15035(8) 0.0159(3) Uani d . 1 1 . .
C C4A -0.26030(14) 0.70536(13) 0.11588(8) 0.0172(3) Uani d . 1 1 . .
C C5A -0.35683(14) 0.61647(14) 0.06433(8) 0.0200(3) Uani d . 1 1 . .
H H5AA -0.4393 0.6368 0.0672 0.024 Uiso calc R 1 1 . .
H H5AB -0.3486 0.6155 0.0178 0.024 Uiso calc R 1 1 . .
C C6A -0.34373(15) 0.49955(14) 0.07719(9) 0.0234(4) Uani d . 1 1 . .
H H6AA -0.4092 0.4455 0.0440 0.028 Uiso calc R 1 1 . .
H H6AB -0.2643 0.4763 0.0702 0.028 Uiso calc R 1 1 . .
C C7A -0.35121(15) 0.49669(14) 0.14915(9) 0.0236(4) Uani d . 1 1 . .
H H7AA -0.4344 0.5102 0.1544 0.028 Uiso calc R 1 1 . .
H H7AB -0.3357 0.4216 0.1569 0.028 Uiso calc R 1 1 . .
C C8A -0.25824(14) 0.58504(14) 0.20171(8) 0.0203(3) Uani d . 1 1 . .
H H8AA -0.1749 0.5650 0.2009 0.024 Uiso calc R 1 1 . .
H H8AB -0.2701 0.5860 0.2476 0.024 Uiso calc R 1 1 . .
C C9A -0.26971(14) 0.70175(13) 0.18846(8) 0.0179(3) Uani d . 1 1 . .
H H9AA -0.2044 0.7554 0.2220 0.021 Uiso calc R 1 1 . .
H H9AB -0.3493 0.7256 0.1950 0.021 Uiso calc R 1 1 . .
C C10A -0.28653(14) 0.82245(13) 0.10540(8) 0.0187(3) Uani d . 1 1 . .
C C11A -0.21330(15) 1.00748(13) 0.09738(8) 0.0201(3) Uani d . 1 1 . .
H H11A -0.2916 1.0034 0.0625 0.024 Uiso calc R 1 1 . .
C C12A -0.11029(16) 1.05422(14) 0.07207(9) 0.0230(3) Uani d . 1 1 . .
H H12A -0.1073 1.0048 0.0281 0.028 Uiso calc R 1 1 . .
H H12B -0.0315 1.0555 0.1050 0.028 Uiso calc R 1 1 . .
C C13A -0.12769(18) 1.17244(14) 0.06302(9) 0.0278(4) Uani d . 1 1 . .
H H13A -0.0572 1.2021 0.0488 0.033 Uiso calc R 1 1 . .
H H13B -0.2022 1.1701 0.0267 0.033 Uiso calc R 1 1 . .
C C14A -0.13910(18) 1.24998(15) 0.12894(10) 0.0307(4) Uani d . 1 1 . .
H H14A -0.1558 1.3247 0.1210 0.037 Uiso calc R 1 1 . .
H H14B -0.0611 1.2591 0.1638 0.037 Uiso calc R 1 1 . .
C C15A -0.24185(19) 1.20278(15) 0.15483(10) 0.0335(4) Uani d . 1 1 . .
H H15A -0.3210 1.2012 0.1221 0.040 Uiso calc R 1 1 . .
H H15B -0.2445 1.2522 0.1989 0.040 Uiso calc R 1 1 . .
C C16A -0.22361(17) 1.08438(15) 0.16395(9) 0.0269(4) Uani d . 1 1 . .
H H16A -0.1484 1.0868 0.1998 0.032 Uiso calc R 1 1 . .
H H16B -0.2935 1.0544 0.1786 0.032 Uiso calc R 1 1 . .
C C17A 0.18704(13) 0.71710(12) 0.12690(8) 0.0156(3) Uani d . 1 1 . .
C C18A 0.26142(14) 0.70717(13) 0.19718(8) 0.0183(3) Uani d . 1 1 . .
H H18A 0.3270 0.7702 0.2171 0.022 Uiso calc R 1 1 . .
H H18B 0.2079 0.7072 0.2288 0.022 Uiso calc R 1 1 . .
C C19A 0.3158(2) 0.59538(17) 0.18350(10) 0.0363(5) Uani d . 1 1 . .
H H19A 0.2692 0.5375 0.1970 0.044 Uiso calc R 1 1 . .
H H19B 0.4020 0.6038 0.2096 0.044 Uiso calc R 1 1 . .
C C20A 0.30729(15) 0.56189(14) 0.10647(9) 0.0236(4) Uani d . 1 1 . .
H H20A 0.3873 0.5435 0.0978 0.028 Uiso calc R 1 1 . .
H H20B 0.2460 0.4962 0.0839 0.028 Uiso calc R 1 1 . .
C C21A 0.26873(14) 0.66455(13) 0.08054(8) 0.0187(3) Uani d . 1 1 . .
H H21A 0.2224 0.6426 0.0323 0.022 Uiso calc R 1 1 . .
H H21B 0.3408 0.7175 0.0849 0.022 Uiso calc R 1 1 . .
C C22A 0.16267(14) 0.83580(13) 0.12053(8) 0.0165(3) Uani d . 1 1 . .
C C23A 0.25175(15) 1.02484(13) 0.12546(8) 0.0189(3) Uani d . 1 1 . .
H H23A 0.1742 1.0236 0.0906 0.023 Uiso calc R 1 1 . .
C C24A 0.35833(16) 1.05665(14) 0.09700(9) 0.0242(4) Uani d . 1 1 . .
H H24B 0.4363 1.0576 0.1305 0.029 Uiso calc R 1 1 . .
H H24C 0.3578 1.0000 0.0549 0.029 Uiso calc R 1 1 . .
C C25A 0.34905(18) 1.17178(15) 0.08134(9) 0.0314(4) Uani d . 1 1 . .
H H25A 0.4204 1.1923 0.0646 0.038 Uiso calc R 1 1 . .
H H25B 0.2744 1.1691 0.0451 0.038 Uiso calc R 1 1 . .
C C26A 0.34470(18) 1.26019(15) 0.14446(10) 0.0338(4) Uani d . 1 1 . .
H H26A 0.4235 1.2692 0.1787 0.041 Uiso calc R 1 1 . .
H H26B 0.3328 1.3329 0.1323 0.041 Uiso calc R 1 1 . .
C C27A 0.24173(19) 1.22803(15) 0.17496(11) 0.0361(5) Uani d . 1 1 . .
H H27A 0.1624 1.2289 0.1430 0.043 Uiso calc R 1 1 . .
H H27B 0.2455 1.2841 0.2178 0.043 Uiso calc R 1 1 . .
C C28A 0.24952(17) 1.11198(14) 0.18959(9) 0.0269(4) Uani d . 1 1 . .
H H28A 0.3245 1.1131 0.2254 0.032 Uiso calc R 1 1 . .
H H28B 0.1783 1.0918 0.2065 0.032 Uiso calc R 1 1 . .
O O1B 0.16762(10) 0.67637(9) 0.57514(6) 0.0204(2) Uani d . 1 1 . .
O O2B -0.02284(11) 0.63046(11) 0.51393(6) 0.0282(3) Uani d . 1 1 . .
O O3B 0.36665(10) 0.65175(10) 0.46859(6) 0.0238(3) Uani d . 1 1 . .
O O4B 0.43163(12) 0.91008(10) 0.70259(6) 0.0305(3) Uani d . 1 1 . .
O O5B 0.14185(11) 0.81491(9) 0.47007(5) 0.0231(3) Uani d . 1 1 A .
N N1B 0.28750(11) 0.67806(11) 0.56210(6) 0.0171(3) Uani d . 1 1 . .
N N2B 0.32941(12) 0.91170(11) 0.59588(7) 0.0189(3) Uani d . 1 1 . .
H H2BA 0.2902 0.8715 0.5554 0.023 Uiso calc R 1 1 . .
N N3B 0.07309(13) 0.81334(11) 0.35903(7) 0.0213(3) Uani d . 1 1 A .
H H3BA 0.0514 0.7721 0.3171 0.026 Uiso calc R 1 1 . .
C C1B 0.14912(15) 0.60000(13) 0.45886(8) 0.0187(3) Uani d . 1 1 . .
H H1BA 0.1448 0.5164 0.4483 0.022 Uiso calc R 1 1 . .
C C2B 0.08379(15) 0.63657(13) 0.51466(8) 0.0196(3) Uani d . 1 1 . .
C C3B 0.28102(14) 0.64675(13) 0.49443(8) 0.0177(3) Uani d . 1 1 . .
C C4B 0.38224(14) 0.73222(13) 0.62359(8) 0.0176(3) Uani d . 1 1 . .
C C5B 0.36582(16) 0.68078(14) 0.68243(8) 0.0236(4) Uani d . 1 1 . .
H H5BA 0.4218 0.7245 0.7253 0.028 Uiso calc R 1 1 . .
H H5BB 0.2811 0.6859 0.6874 0.028 Uiso calc R 1 1 . .
C C6B 0.39141(18) 0.55844(15) 0.67121(9) 0.0305(4) Uani d . 1 1 . .
H H6BA 0.3836 0.5303 0.7113 0.037 Uiso calc R 1 1 . .
H H6BB 0.3300 0.5131 0.6311 0.037 Uiso calc R 1 1 . .
C C7B 0.51869(17) 0.54440(15) 0.66002(9) 0.0309(4) Uani d . 1 1 . .
H H7BA 0.5806 0.5837 0.7017 0.037 Uiso calc R 1 1 . .
H H7BB 0.5307 0.4639 0.6508 0.037 Uiso calc R 1 1 . .
C C8B 0.53603(16) 0.59126(15) 0.60090(9) 0.0268(4) Uani d . 1 1 . .
H H8BA 0.4804 0.5463 0.5583 0.032 Uiso calc R 1 1 . .
H H8BB 0.6210 0.5857 0.5965 0.032 Uiso calc R 1 1 . .
C C9B 0.51007(15) 0.71315(14) 0.61091(8) 0.0215(3) Uani d . 1 1 . .
H H9BA 0.5170 0.7393 0.5700 0.026 Uiso calc R 1 1 . .
H H9BB 0.5729 0.7591 0.6501 0.026 Uiso calc R 1 1 . .
C C10B 0.37977(15) 0.86003(14) 0.64358(8) 0.0204(3) Uani d . 1 1 . .
C C11B 0.33796(15) 1.03416(13) 0.60937(8) 0.0196(3) Uani d . 1 1 . .
H H11B 0.3238 1.0636 0.6555 0.024 Uiso calc R 1 1 . .
C C12B 0.23958(15) 1.06971(13) 0.55735(8) 0.0209(3) Uani d . 1 1 . .
H H12C 0.1581 1.0390 0.5594 0.025 Uiso calc R 1 1 . .
H H12D 0.2503 1.0391 0.5111 0.025 Uiso calc R 1 1 . .
C C13B 0.24687(17) 1.19743(14) 0.57150(9) 0.0284(4) Uani d . 1 1 . .
H H13C 0.1835 1.2195 0.5368 0.034 Uiso calc R 1 1 . .
H H13D 0.2312 1.2278 0.6166 0.034 Uiso calc R 1 1 . .
C C14B 0.37301(19) 1.24610(15) 0.56991(10) 0.0351(4) Uani d . 1 1 . .
H H14C 0.3860 1.2198 0.5238 0.042 Uiso calc R 1 1 . .
H H14D 0.3774 1.3288 0.5803 0.042 Uiso calc R 1 1 . .
C C15B 0.47295(18) 1.21077(15) 0.62142(11) 0.0349(4) Uani d . 1 1 . .
H H15C 0.4647 1.2432 0.6680 0.042 Uiso calc R 1 1 . .
H H15D 0.5539 1.2400 0.6179 0.042 Uiso calc R 1 1 . .
C C16B 0.46468(16) 1.08332(14) 0.60890(10) 0.0271(4) Uani d . 1 1 . .
H H16C 0.5269 1.0624 0.6446 0.032 Uiso calc R 1 1 . .
H H16D 0.4822 1.0515 0.5644 0.032 Uiso calc R 1 1 . .
C C17B 0.09761(14) 0.63456(13) 0.39177(8) 0.0178(3) Uani d . 1 1 A .
C C18B 0.16391(16) 0.58323(13) 0.33668(8) 0.0222(3) Uani d . 1 1 . .
H H18C 0.2496 0.5840 0.3561 0.027 Uiso d R 1 1 A .
H H18D 0.1538 0.6238 0.3016 0.027 Uiso d R 1 1 . .
C C19B 0.1021(3) 0.4634(2) 0.30824(15) 0.0298(6) Uani d P 0.75 1 A 1
H H19C 0.0970 0.4395 0.2589 0.036 Uiso calc PR 0.75 1 A 1
H H19D 0.1493 0.4115 0.3314 0.036 Uiso calc PR 0.75 1 A 1
C C19C 0.0770(8) 0.4970(7) 0.2808(4) 0.034(2) Uani d P 0.25 1 A 2
H H19E 0.1184 0.4318 0.2637 0.040 Uiso calc PR 0.25 1 A 2
H H19F 0.0392 0.5293 0.2425 0.040 Uiso calc PR 0.25 1 A 2
C C20B -0.02488(16) 0.46242(14) 0.32074(10) 0.0288(4) Uani d . 1 1 . .
H H20C -0.0362 0.4100 0.3474 0.035 Uiso d R 1 1 A .
H H20D -0.0856 0.4416 0.2783 0.035 Uiso d R 1 1 . .
C C21B -0.03579(15) 0.58055(14) 0.35886(8) 0.0223(3) Uani d . 1 1 A .
H H21C -0.0812 0.5786 0.3942 0.027 Uiso calc R 1 1 . .
H H21D -0.0788 0.6232 0.3272 0.027 Uiso calc R 1 1 . .
C C22B 0.10709(14) 0.76261(13) 0.40977(8) 0.0182(3) Uani d . 1 1 . .
C C23B 0.07040(14) 0.93452(13) 0.37026(8) 0.0182(3) Uani d . 1 1 . .
H H23B 0.0716 0.9650 0.4192 0.022 Uiso calc R 1 1 A .
C C24B -0.04667(15) 0.96237(13) 0.32703(8) 0.0197(3) Uani d . 1 1 A .
H H24A -0.1184 0.9236 0.3357 0.024 Uiso calc R 1 1 . .
H H24D -0.0485 0.9362 0.2782 0.024 Uiso calc R 1 1 . .
C C25B -0.05234(16) 1.08885(14) 0.34468(9) 0.0233(4) Uani d . 1 1 . .
H H25C -0.1285 1.1070 0.3167 0.028 Uiso calc R 1 1 A .
H H25D -0.0534 1.1143 0.3931 0.028 Uiso calc R 1 1 . .
C C26B 0.05742(17) 1.14980(14) 0.33163(9) 0.0282(4) Uani d . 1 1 A .
H H26C 0.0551 1.2316 0.3462 0.034 Uiso calc R 1 1 . .
H H26D 0.0530 1.1308 0.2823 0.034 Uiso calc R 1 1 . .
C C27B 0.17706(17) 1.11818(15) 0.36985(10) 0.0300(4) Uani d . 1 1 . .
H H27C 0.1877 1.1485 0.4193 0.036 Uiso calc R 1 1 A .
H H27D 0.2457 1.1529 0.3564 0.036 Uiso calc R 1 1 . .
C C28B 0.18147(15) 0.99154(14) 0.35580(9) 0.0251(4) Uani d . 1 1 A .
H H28C 0.1829 0.9621 0.3077 0.030 Uiso calc R 1 1 . .
H H28D 0.2571 0.9746 0.3849 0.030 Uiso calc R 1 1 . .
O O1W 0.50041(11) 0.88475(10) 0.20760(7) 0.0232(3) Uani d . 1 1 . .
H H1WA 0.531(2) 0.946(2) 0.2367(13) 0.053(7) Uiso d . 1 1 . .
H H1WB 0.540(2) 0.881(2) 0.1749(13) 0.053(7) Uiso d . 1 1 . .

loop_
_atom_site_aniso_label
_atom_site_aniso_U_11
_atom_site_aniso_U_22
_atom_site_aniso_U_33
_atom_site_aniso_U_12
_atom_site_aniso_U_13
_atom_site_aniso_U_23
O1A 0.0175(5) 0.0229(6) 0.0116(5) 0.0020(4) 0.0033(4) 0.0031(4)
O2A 0.0243(6) 0.0244(6) 0.0163(6) 0.0006(5) 0.0067(5) 0.0020(5)
O3A 0.0181(6) 0.0337(7) 0.0131(5) 0.0012(5) 0.0030(4) 0.0029(5)
O4A 0.0194(6) 0.0300(7) 0.0287(6) 0.0085(5) 0.0076(5) 0.0114(5)
O5A 0.0164(5) 0.0186(6) 0.0246(6) 0.0033(4) 0.0043(5) 0.0075(5)
N1A 0.0168(6) 0.0200(7) 0.0119(6) 0.0024(5) 0.0047(5) 0.0032(5)
N2A 0.0185(7) 0.0204(7) 0.0212(7) 0.0060(5) 0.0052(5) 0.0081(6)
N3A 0.0164(6) 0.0171(7) 0.0233(7) 0.0016(5) 0.0020(5) 0.0075(5)
C1A 0.0172(7) 0.0126(7) 0.0169(7) 0.0022(6) 0.0048(6) 0.0039(6)
C2A 0.0175(7) 0.0124(7) 0.0191(8) 0.0000(6) 0.0036(6) 0.0039(6)
C3A 0.0156(7) 0.0150(7) 0.0176(8) 0.0008(6) 0.0036(6) 0.0058(6)
C4A 0.0132(7) 0.0219(8) 0.0169(8) 0.0036(6) 0.0036(6) 0.0054(6)
C5A 0.0149(7) 0.0258(8) 0.0178(8) 0.0006(6) 0.0023(6) 0.0042(6)
C6A 0.0175(8) 0.0231(8) 0.0257(9) -0.0007(6) 0.0020(7) 0.0017(7)
C7A 0.0172(8) 0.0223(8) 0.0316(9) 0.0007(6) 0.0041(7) 0.0093(7)
C8A 0.0170(8) 0.0256(8) 0.0204(8) 0.0021(6) 0.0046(6) 0.0095(7)
C9A 0.0157(7) 0.0222(8) 0.0169(8) 0.0032(6) 0.0052(6) 0.0058(6)
C10A 0.0193(8) 0.0238(8) 0.0142(7) 0.0053(6) 0.0047(6) 0.0055(6)
C11A 0.0234(8) 0.0202(8) 0.0185(8) 0.0066(6) 0.0051(7) 0.0074(6)
C12A 0.0292(9) 0.0212(8) 0.0223(8) 0.0060(7) 0.0108(7) 0.0075(7)
C13A 0.0364(10) 0.0241(9) 0.0283(9) 0.0079(8) 0.0118(8) 0.0125(7)
C14A 0.0404(11) 0.0197(9) 0.0355(10) 0.0061(8) 0.0138(9) 0.0084(8)
C15A 0.0458(12) 0.0236(9) 0.0357(10) 0.0109(8) 0.0204(9) 0.0043(8)
C16A 0.0354(10) 0.0263(9) 0.0220(9) 0.0055(8) 0.0122(8) 0.0059(7)
C17A 0.0145(7) 0.0161(7) 0.0167(7) 0.0013(6) 0.0049(6) 0.0039(6)
C18A 0.0169(7) 0.0200(8) 0.0179(8) 0.0005(6) 0.0031(6) 0.0059(6)
C19A 0.0468(12) 0.0377(11) 0.0269(10) 0.0226(9) 0.0064(9) 0.0111(8)
C20A 0.0202(8) 0.0234(9) 0.0274(9) 0.0077(7) 0.0058(7) 0.0055(7)
C21A 0.0161(7) 0.0206(8) 0.0205(8) 0.0037(6) 0.0069(6) 0.0042(6)
C22A 0.0190(8) 0.0178(8) 0.0141(7) 0.0031(6) 0.0066(6) 0.0040(6)
C23A 0.0203(8) 0.0158(7) 0.0201(8) 0.0012(6) 0.0026(6) 0.0056(6)
C24A 0.0281(9) 0.0227(8) 0.0236(9) -0.0007(7) 0.0091(7) 0.0071(7)
C25A 0.0360(10) 0.0290(10) 0.0297(10) -0.0048(8) 0.0033(8) 0.0151(8)
C26A 0.0391(11) 0.0187(9) 0.0373(11) -0.0034(8) -0.0037(9) 0.0084(8)
C27A 0.0428(11) 0.0195(9) 0.0413(11) 0.0061(8) 0.0080(9) -0.0007(8)
C28A 0.0328(10) 0.0222(9) 0.0267(9) 0.0033(7) 0.0118(8) 0.0031(7)
O1B 0.0177(6) 0.0252(6) 0.0191(6) 0.0025(5) 0.0061(5) 0.0050(5)
O2B 0.0211(6) 0.0377(7) 0.0260(6) 0.0010(5) 0.0055(5) 0.0085(5)
O3B 0.0207(6) 0.0306(7) 0.0213(6) 0.0038(5) 0.0076(5) 0.0055(5)
O4B 0.0400(7) 0.0223(6) 0.0211(6) 0.0064(5) -0.0040(5) -0.0007(5)
O5B 0.0327(7) 0.0167(6) 0.0159(6) 0.0025(5) -0.0006(5) 0.0021(4)
N1B 0.0146(6) 0.0194(7) 0.0170(6) 0.0017(5) 0.0037(5) 0.0037(5)
N2B 0.0214(7) 0.0149(6) 0.0178(7) 0.0008(5) 0.0023(5) 0.0015(5)
N3B 0.0317(8) 0.0158(7) 0.0142(6) 0.0036(6) 0.0020(6) 0.0027(5)
C1B 0.0231(8) 0.0144(7) 0.0174(8) 0.0009(6) 0.0025(6) 0.0039(6)
C2B 0.0203(8) 0.0181(8) 0.0209(8) 0.0012(6) 0.0043(6) 0.0066(6)
C3B 0.0209(8) 0.0146(7) 0.0183(8) 0.0039(6) 0.0042(6) 0.0053(6)
C4B 0.0198(8) 0.0175(8) 0.0134(7) 0.0016(6) 0.0013(6) 0.0020(6)
C5B 0.0271(9) 0.0280(9) 0.0153(8) -0.0009(7) 0.0035(7) 0.0067(7)
C6B 0.0389(10) 0.0266(9) 0.0248(9) -0.0067(8) 0.0020(8) 0.0122(7)
C7B 0.0354(10) 0.0197(9) 0.0307(10) 0.0037(7) -0.0047(8) 0.0046(7)
C8B 0.0233(9) 0.0256(9) 0.0272(9) 0.0071(7) 0.0012(7) 0.0017(7)
C9B 0.0188(8) 0.0233(8) 0.0211(8) 0.0011(6) 0.0025(6) 0.0048(7)
C10B 0.0197(8) 0.0204(8) 0.0188(8) 0.0021(6) 0.0033(6) 0.0013(6)
C11B 0.0217(8) 0.0155(8) 0.0199(8) 0.0021(6) 0.0048(6) 0.0008(6)
C12B 0.0227(8) 0.0175(8) 0.0210(8) 0.0007(6) 0.0038(7) 0.0034(6)
C13B 0.0373(10) 0.0191(9) 0.0265(9) 0.0070(7) 0.0037(8) 0.0036(7)
C14B 0.0452(12) 0.0177(9) 0.0381(11) -0.0055(8) 0.0026(9) 0.0073(8)
C15B 0.0324(10) 0.0252(10) 0.0423(11) -0.0084(8) 0.0029(9) 0.0073(8)
C16B 0.0227(9) 0.0242(9) 0.0327(10) -0.0005(7) 0.0058(7) 0.0052(7)
C17B 0.0210(8) 0.0157(7) 0.0148(7) 0.0011(6) 0.0002(6) 0.0038(6)
C18B 0.0287(9) 0.0204(8) 0.0179(8) 0.0038(7) 0.0068(7) 0.0042(6)
C19B 0.0379(16) 0.0201(13) 0.0310(15) 0.0027(11) 0.0130(13) 0.0006(11)
C19C 0.046(5) 0.026(4) 0.018(4) 0.023(4) -0.006(4) -0.009(3)
C20B 0.0292(9) 0.0179(8) 0.0325(10) -0.0006(7) -0.0019(8) 0.0025(7)
C21B 0.0210(8) 0.0225(8) 0.0210(8) 0.0000(7) 0.0010(7) 0.0050(7)
C22B 0.0178(7) 0.0185(8) 0.0171(8) 0.0013(6) 0.0027(6) 0.0039(6)
C23B 0.0223(8) 0.0156(7) 0.0159(7) 0.0023(6) 0.0027(6) 0.0040(6)
C24B 0.0210(8) 0.0206(8) 0.0174(8) 0.0023(6) 0.0041(6) 0.0052(6)
C25B 0.0288(9) 0.0235(9) 0.0208(8) 0.0105(7) 0.0083(7) 0.0079(7)
C26B 0.0400(10) 0.0190(8) 0.0296(9) 0.0040(7) 0.0124(8) 0.0101(7)
C27B 0.0298(9) 0.0250(9) 0.0356(10) -0.0056(7) 0.0082(8) 0.0096(8)
C28B 0.0198(8) 0.0276(9) 0.0288(9) 0.0034(7) 0.0053(7) 0.0093(7)
O1W 0.0209(6) 0.0200(6) 0.0262(6) 0.0006(5) 0.0060(5) 0.0003(5)

loop_
_atom_type_symbol
_atom_type_description
_atom_type_scat_dispersion_real
_atom_type_scat_dispersion_imag
_atom_type_scat_source
C C 0.0033 0.0016 'International Tables Vol C Tables 4.2.6.8 and 6.1.1.4'
H H 0.0000 0.0000 'International Tables Vol C Tables 4.2.6.8 and 6.1.1.4'
N N 0.0061 0.0033 'International Tables Vol C Tables 4.2.6.8 and 6.1.1.4'
O O 0.0106 0.0060 'International Tables Vol C Tables 4.2.6.8 and 6.1.1.4'

loop_
_geom_angle_atom_site_label_1
_geom_angle_atom_site_label_2
_geom_angle_atom_site_label_3
_geom_angle
C2A O1A N1A 107.90(11)
C3A N1A O1A 111.76(12)
C3A N1A C4A 135.16(13)
O1A N1A C4A 112.43(11)
C10A N2A C11A 120.88(13)
C10A N2A H2AA 119.6
C11A N2A H2AA 119.6
C22A N3A C23A 123.23(13)
C22A N3A H3AA 118.4
C23A N3A H3AA 118.4
C2A C1A C3A 102.38(12)
C2A C1A C17A 115.89(12)
C3A C1A C17A 115.38(12)
C2A C1A H1AA 107.6
C3A C1A H1AA 107.6
C17A C1A H1AA 107.6
O2A C2A O1A 118.70(14)
O2A C2A C1A 132.03(14)
O1A C2A C1A 109.15(12)
O3A C3A N1A 124.94(14)
O3A C3A C1A 127.48(14)
N1A C3A C1A 107.48(13)
N1A C4A C5A 109.09(12)
N1A C4A C10A 111.89(12)
C5A C4A C10A 109.56(12)
N1A C4A C9A 109.53(12)
C5A C4A C9A 108.68(13)
C10A C4A C9A 108.04(12)
C6A C5A C4A 111.94(13)
C6A C5A H5AA 109.2
C4A C5A H5AA 109.2
C6A C5A H5AB 109.2
C4A C5A H5AB 109.2
H5AA C5A H5AB 107.9
C7A C6A C5A 111.67(14)
C7A C6A H6AA 109.3
C5A C6A H6AA 109.3
C7A C6A H6AB 109.3
C5A C6A H6AB 109.3
H6AA C6A H6AB 107.9
C8A C7A C6A 110.95(13)
C8A C7A H7AA 109.4
C6A C7A H7AA 109.4
C8A C7A H7AB 109.4
C6A C7A H7AB 109.4
H7AA C7A H7AB 108.0
C7A C8A C9A 111.98(13)
C7A C8A H8AA 109.2
C9A C8A H8AA 109.2
C7A C8A H8AB 109.2
C9A C8A H8AB 109.2
H8AA C8A H8AB 107.9
C8A C9A C4A 112.35(13)
C8A C9A H9AA 109.1
C4A C9A H9AA 109.1
C8A C9A H9AB 109.1
C4A C9A H9AB 109.1
H9AA C9A H9AB 107.9
O4A C10A N2A 122.80(15)
O4A C10A C4A 118.48(14)
N2A C10A C4A 118.70(13)
N2A C11A C12A 109.72(13)
N2A C11A C16A 111.55(13)
C12A C11A C16A 110.71(14)
N2A C11A H11A 108.3
C12A C11A H11A 108.3
C16A C11A H11A 108.3
C11A C12A C13A 111.27(14)
C11A C12A H12A 109.4
C13A C12A H12A 109.4
C11A C12A H12B 109.4
C13A C12A H12B 109.4
H12A C12A H12B 108.0
C14A C13A C12A 111.03(14)
C14A C13A H13A 109.4
C12A C13A H13A 109.4
C14A C13A H13B 109.4
C12A C13A H13B 109.4
H13A C13A H13B 108.0
C13A C14A C15A 110.85(15)
C13A C14A H14A 109.5
C15A C14A H14A 109.5
C13A C14A H14B 109.5
C15A C14A H14B 109.5
H14A C14A H14B 108.1
C14A C15A C16A 111.26(15)
C14A C15A H15A 109.4
C16A C15A H15A 109.4
C14A C15A H15B 109.4
C16A C15A H15B 109.4
H15A C15A H15B 108.0
C11A C16A C15A 110.48(14)
C11A C16A H16A 109.6
C15A C16A H16A 109.6
C11A C16A H16B 109.6
C15A C16A H16B 109.6
H16A C16A H16B 108.1
C22A C17A C1A 106.74(12)
C22A C17A C18A 115.76(13)
C1A C17A C18A 110.46(12)
C22A C17A C21A 112.27(12)
C1A C17A C21A 110.58(12)
C18A C17A C21A 101.02(12)
C19A C18A C17A 105.19(13)
C19A C18A H18A 110.7
C17A C18A H18A 110.7
C19A C18A H18B 110.7
C17A C18A H18B 110.7
H18A C18A H18B 108.8
C18A C19A C20A 106.64(14)
C18A C19A H19A 110.4
C20A C19A H19A 110.4
C18A C19A H19B 110.4
C20A C19A H19B 110.4
H19A C19A H19B 108.6
C21A C20A C19A 104.93(13)
C21A C20A H20A 110.8
C19A C20A H20A 110.8
C21A C20A H20B 110.8
C19A C20A H20B 110.8
H20A C20A H20B 108.8
C20A C21A C17A 103.98(12)
C20A C21A H21A 111.0
C17A C21A H21A 111.0
C20A C21A H21B 111.0
C17A C21A H21B 111.0
H21A C21A H21B 109.0
O5A C22A N3A 123.32(14)
O5A C22A C17A 119.38(13)
N3A C22A C17A 117.21(13)
N3A C23A C28A 111.96(13)
N3A C23A C24A 110.06(13)
C28A C23A C24A 110.42(14)
N3A C23A H23A 108.1
C28A C23A H23A 108.1
C24A C23A H23A 108.1
C25A C24A C23A 110.56(14)
C25A C24A H24B 109.5
C23A C24A H24B 109.5
C25A C24A H24C 109.5
C23A C24A H24C 109.5
H24B C24A H24C 108.1
C26A C25A C24A 110.86(15)
C26A C25A H25A 109.5
C24A C25A H25A 109.5
C26A C25A H25B 109.5
C24A C25A H25B 109.5
H25A C25A H25B 108.1
C27A C26A C25A 111.34(15)
C27A C26A H26A 109.4
C25A C26A H26A 109.4
C27A C26A H26B 109.4
C25A C26A H26B 109.4
H26A C26A H26B 108.0
C26A C27A C28A 111.77(15)
C26A C27A H27A 109.3
C28A C27A H27A 109.3
C26A C27A H27B 109.3
C28A C27A H27B 109.3
H27A C27A H27B 107.9
C23A C28A C27A 110.50(15)
C23A C28A H28A 109.5
C27A C28A H28A 109.5
C23A C28A H28B 109.5
C27A C28A H28B 109.5
H28A C28A H28B 108.1
C2B O1B N1B 108.16(11)
C3B N1B O1B 111.39(12)
C3B N1B C4B 135.91(13)
O1B N1B C4B 111.52(11)
C10B N2B C11B 121.39(13)
C10B N2B H2BA 119.3
C11B N2B H2BA 119.3
C22B N3B C23B 122.75(13)
C22B N3B H3BA 118.6
C23B N3B H3BA 118.6
C2B C1B C3B 102.17(12)
C2B C1B C17B 115.77(13)
C3B C1B C17B 115.01(13)
C2B C1B H1BA 107.8
C3B C1B H1BA 107.8
C17B C1B H1BA 107.8
O2B C2B O1B 119.02(15)
O2B C2B C1B 131.38(15)
O1B C2B C1B 109.47(13)
O3B C3B N1B 125.39(15)
O3B C3B C1B 127.42(14)
N1B C3B C1B 107.13(13)
N1B C4B C5B 109.19(13)
N1B C4B C10B 112.50(12)
C5B C4B C10B 109.95(13)
N1B C4B C9B 109.71(12)
C5B C4B C9B 109.15(13)
C10B C4B C9B 106.27(13)
C6B C5B C4B 112.34(14)
C6B C5B H5BA 109.1
C4B C5B H5BA 109.1
C6B C5B H5BB 109.1
C4B C5B H5BB 109.1
H5BA C5B H5BB 107.9
C7B C6B C5B 111.64(14)
C7B C6B H6BA 109.3
C5B C6B H6BA 109.3
C7B C6B H6BB 109.3
C5B C6B H6BB 109.3
H6BA C6B H6BB 108.0
C8B C7B C6B 110.84(14)
C8B C7B H7BA 109.5
C6B C7B H7BA 109.5
C8B C7B H7BB 109.5
C6B C7B H7BB 109.5
H7BA C7B H7BB 108.1
C7B C8B C9B 111.20(14)
C7B C8B H8BA 109.4
C9B C8B H8BA 109.4
C7B C8B H8BB 109.4
C9B C8B H8BB 109.4
H8BA C8B H8BB 108.0
C8B C9B C4B 113.51(14)
C8B C9B H9BA 108.9
C4B C9B H9BA 108.9
C8B C9B H9BB 108.9
C4B C9B H9BB 108.9
H9BA C9B H9BB 107.7
O4B C10B N2B 123.39(15)
O4B C10B C4B 117.72(14)
N2B C10B C4B 118.74(14)
N2B C11B C12B 110.02(13)
N2B C11B C16B 111.03(13)
C12B C11B C16B 110.74(14)
N2B C11B H11B 108.3
C12B C11B H11B 108.3
C16B C11B H11B 108.3
C11B C12B C13B 110.40(13)
C11B C12B H12C 109.6
C13B C12B H12C 109.6
C11B C12B H12D 109.6
C13B C12B H12D 109.6
H12C C12B H12D 108.1
C14B C13B C12B 110.15(15)
C14B C13B H13C 109.6
C12B C13B H13C 109.6
C14B C13B H13D 109.6
C12B C13B H13D 109.6
H13C C13B H13D 108.1
C15B C14B C13B 110.93(15)
C15B C14B H14C 109.5
C13B C14B H14C 109.5
C15B C14B H14D 109.5
C13B C14B H14D 109.5
H14C C14B H14D 108.0
C14B C15B C16B 110.77(15)
C14B C15B H15C 109.5
C16B C15B H15C 109.5
C14B C15B H15D 109.5
C16B C15B H15D 109.5
H15C C15B H15D 108.1
C15B C16B C11B 111.12(14)
C15B C16B H16C 109.4
C11B C16B H16C 109.4
C15B C16B H16D 109.4
C11B C16B H16D 109.4
H16C C16B H16D 108.0
C22B C17B C1B 106.34(12)
C22B C17B C18B 114.76(13)
C1B C17B C18B 110.93(13)
C22B C17B C21B 112.20(13)
C1B C17B C21B 110.94(13)
C18B C17B C21B 101.75(13)
C19C C18B C19B 30.1(3)
C19C C18B C17B 109.7(4)
C19B C18B C17B 104.39(15)
C19C C18B H18C 130.2
C19B C18B H18C 111.0
C17B C18B H18C 111.0
C19C C18B H18D 81.5
C19B C18B H18D 110.7
C17B C18B H18D 110.8
H18C C18B H18D 108.9
C20B C19B C18B 107.17(18)
C20B C19B H19C 110.3
C18B C19B H19C 110.3
C20B C19B H19D 110.3
C18B C19B H19D 110.3
H19C C19B H19D 108.5
C18B C19C C20B 101.5(5)
C18B C19C H19E 111.5
C20B C19C H19E 111.5
C18B C19C H19F 111.5
C20B C19C H19F 111.5
H19E C19C H19F 109.3
C19B C20B C21B 106.71(15)
C19B C20B C19C 28.3(3)
C21B C20B C19C 97.0(3)
C19B C20B H20C 110.6
C21B C20B H20C 110.2
C19C C20B H20C 137.9
C19B C20B H20D 110.3
C21B C20B H20D 110.4
C19C C20B H20D 90.0
H20C C20B H20D 108.6
C20B C21B C17B 105.29(13)
C20B C21B H21C 110.7
C17B C21B H21C 110.7
C20B C21B H21D 110.7
C17B C21B H21D 110.7
H21C C21B H21D 108.8
O5B C22B N3B 122.59(14)
O5B C22B C17B 119.66(14)
N3B C22B C17B 117.71(13)
N3B C23B C24B 110.78(13)
N3B C23B C28B 111.91(13)
C24B C23B C28B 110.06(13)
N3B C23B H23B 108.0
C24B C23B H23B 108.0
C28B C23B H23B 108.0
C23B C24B C25B 109.54(13)
C23B C24B H24A 109.8
C25B C24B H24A 109.8
C23B C24B H24D 109.8
C25B C24B H24D 109.8
H24A C24B H24D 108.2
C26B C25B C24B 110.44(13)
C26B C25B H25C 109.6
C24B C25B H25C 109.6
C26B C25B H25D 109.6
C24B C25B H25D 109.6
H25C C25B H25D 108.1
C25B C26B C27B 111.46(14)
C25B C26B H26C 109.3
C27B C26B H26C 109.3
C25B C26B H26D 109.3
C27B C26B H26D 109.3
H26C C26B H26D 108.0
C26B C27B C28B 112.36(15)
C26B C27B H27C 109.1
C28B C27B H27C 109.1
C26B C27B H27D 109.1
C28B C27B H27D 109.1
H27C C27B H27D 107.9
C23B C28B C27B 110.37(14)
C23B C28B H28C 109.6
C27B C28B H28C 109.6
C23B C28B H28D 109.6
C27B C28B H28D 109.6
H28C C28B H28D 108.1
H1WA O1W H1WB 106(2)

loop_
_geom_bond_atom_site_label_1
_geom_bond_atom_site_label_2
_geom_bond_distance
O1A C2A 1.3777(18)
O1A N1A 1.4332(16)
O2A C2A 1.1955(19)
O3A C3A 1.2179(18)
O4A C10A 1.2344(19)
O5A C22A 1.2403(18)
N1A C3A 1.3534(19)
N1A C4A 1.4675(19)
N2A C10A 1.332(2)
N2A C11A 1.466(2)
N2A H2AA 0.8800
N3A C22A 1.329(2)
N3A C23A 1.4625(19)
N3A H3AA 0.8800
C1A C2A 1.512(2)
C1A C3A 1.518(2)
C1A C17A 1.545(2)
C1A H1AA 1.0000
C4A C5A 1.537(2)
C4A C10A 1.539(2)
C4A C9A 1.547(2)
C5A C6A 1.530(2)
C5A H5AA 0.9900
C5A H5AB 0.9900
C6A C7A 1.525(2)
C6A H6AA 0.9900
C6A H6AB 0.9900
C7A C8A 1.522(2)
C7A H7AA 0.9900
C7A H7AB 0.9900
C8A C9A 1.528(2)
C8A H8AA 0.9900
C8A H8AB 0.9900
C9A H9AA 0.9900
C9A H9AB 0.9900
C11A C12A 1.518(2)
C11A C16A 1.528(2)
C11A H11A 1.0000
C12A C13A 1.525(2)
C12A H12A 0.9900
C12A H12B 0.9900
C13A C14A 1.525(2)
C13A H13A 0.9900
C13A H13B 0.9900
C14A C15A 1.525(3)
C14A H14A 0.9900
C14A H14B 0.9900
C15A C16A 1.530(2)
C15A H15A 0.9900
C15A H15B 0.9900
C16A H16A 0.9900
C16A H16B 0.9900
C17A C22A 1.530(2)
C17A C18A 1.546(2)
C17A C21A 1.548(2)
C18A C19A 1.534(2)
C18A H18A 0.9900
C18A H18B 0.9900
C19A C20A 1.543(2)
C19A H19A 0.9900
C19A H19B 0.9900
C20A C21A 1.527(2)
C20A H20A 0.9900
C20A H20B 0.9900
C21A H21A 0.9900
C21A H21B 0.9900
C23A C28A 1.523(2)
C23A C24A 1.527(2)
C23A H23A 1.0000
C24A C25A 1.526(2)
C24A H24B 0.9900
C24A H24C 0.9900
C25A C26A 1.522(3)
C25A H25A 0.9900
C25A H25B 0.9900
C26A C27A 1.520(3)
C26A H26A 0.9900
C26A H26B 0.9900
C27A C28A 1.528(2)
C27A H27A 0.9900
C27A H27B 0.9900
C28A H28A 0.9900
C28A H28B 0.9900
O1B C2B 1.3633(19)
O1B N1B 1.4415(16)
O2B C2B 1.200(2)
O3B C3B 1.2141(19)
O4B C10B 1.237(2)
O5B C22B 1.2391(19)
N1B C3B 1.358(2)
N1B C4B 1.4677(19)
N2B C10B 1.331(2)
N2B C11B 1.465(2)
N2B H2BA 0.8800
N3B C22B 1.335(2)
N3B C23B 1.462(2)
N3B H3BA 0.8800
C1B C2B 1.513(2)
C1B C3B 1.524(2)
C1B C17B 1.544(2)
C1B H1BA 1.0000
C4B C5B 1.537(2)
C4B C10B 1.540(2)
C4B C9B 1.548(2)
C5B C6B 1.526(2)
C5B H5BA 0.9900
C5B H5BB 0.9900
C6B C7B 1.522(3)
C6B H6BA 0.9900
C6B H6BB 0.9900
C7B C8B 1.513(3)
C7B H7BA 0.9900
C7B H7BB 0.9900
C8B C9B 1.523(2)
C8B H8BA 0.9900
C8B H8BB 0.9900
C9B H9BA 0.9900
C9B H9BB 0.9900
C11B C12B 1.521(2)
C11B C16B 1.528(2)
C11B H11B 1.0000
C12B C13B 1.529(2)
C12B H12C 0.9900
C12B H12D 0.9900
C13B C14B 1.527(3)
C13B H13C 0.9900
C13B H13D 0.9900
C14B C15B 1.524(3)
C14B H14C 0.9900
C14B H14D 0.9900
C15B C16B 1.527(2)
C15B H15C 0.9900
C15B H15D 0.9900
C16B H16C 0.9900
C16B H16D 0.9900
C17B C22B 1.530(2)
C17B C18B 1.548(2)
C17B C21B 1.552(2)
C18B C19C 1.506(8)
C18B C19B 1.528(3)
C18B H18C 0.9600
C18B H18D 0.9602
C19B C20B 1.516(3)
C19B H19C 0.9900
C19B H19D 0.9900
C19C C20B 1.653(10)
C19C H19E 0.9900
C19C H19F 0.9900
C20B C21B 1.522(2)
C20B H20C 0.9600
C20B H20D 0.9598
C21B H21C 0.9900
C21B H21D 0.9900
C23B C24B 1.524(2)
C23B C28B 1.526(2)
C23B H23B 1.0000
C24B C25B 1.528(2)
C24B H24A 0.9900
C24B H24D 0.9900
C25B C26B 1.523(2)
C25B H25C 0.9900
C25B H25D 0.9900
C26B C27B 1.523(3)
C26B H26C 0.9900
C26B H26D 0.9900
C27B C28B 1.528(2)
C27B H27C 0.9900
C27B H27D 0.9900
C28B H28C 0.9900
C28B H28D 0.9900
O1W H1WA 0.86(3)
O1W H1WB 0.89(3)

loop_
_geom_hbond_atom_site_label_D
_geom_hbond_atom_site_label_H
_geom_hbond_atom_site_label_A
_geom_hbond_site_symmetry_A
_geom_hbond_distance_DH
_geom_hbond_distance_HA
_geom_hbond_distance_DA
_geom_hbond_angle_DHA
_geom_hbond_publ_flag
N2A H2AA O5A . 0.88 2.09 2.9371(18) 161 yes
N3A H3AA O1W . 0.88 2.00 2.8662(19) 170 yes
N2B H2BA O5B . 0.88 2.10 2.9330(18) 157 yes
N3B H3BA O3A . 0.88 2.07 2.9238(17) 163 yes
O1W H1WA O4B 2_676 0.85(3) 1.90(3) 2.7433(18) 169(2) yes
O1W H1WB O4A 1_655 0.89(2) 1.88(2) 2.7569(18) 170(2) yes

loop_
_geom_torsion_atom_site_label_1
_geom_torsion_atom_site_label_2
_geom_torsion_atom_site_label_3
_geom_torsion_atom_site_label_4
_geom_torsion
C2A O1A N1A C3A 4.14(16)
C2A O1A N1A C4A 176.37(12)
N1A O1A C2A O2A -179.72(13)
N1A O1A C2A C1A 3.76(15)
C3A C1A C2A O2A 174.92(16)
C17A C1A C2A O2A 48.5(2)
C3A C1A C2A O1A -9.18(15)
C17A C1A C2A O1A -135.65(13)
O1A N1A C3A O3A 173.50(14)
C4A N1A C3A O3A 3.7(3)
O1A N1A C3A C1A -10.09(16)
C4A N1A C3A C1A -179.88(15)
C2A C1A C3A O3A -172.24(15)
C17A C1A C3A O3A -45.4(2)
C2A C1A C3A N1A 11.48(15)
C17A C1A C3A N1A 138.28(13)
C3A N1A C4A C5A -144.62(17)
O1A N1A C4A C5A 45.64(16)
C3A N1A C4A C10A 93.99(19)
O1A N1A C4A C10A -75.75(15)
C3A N1A C4A C9A -25.8(2)
O1A N1A C4A C9A 164.48(11)
N1A C4A C5A C6A 63.36(16)
C10A C4A C5A C6A -173.85(13)
C9A C4A C5A C6A -56.01(17)
C4A C5A C6A C7A 56.96(17)
C5A C6A C7A C8A -54.57(18)
C6A C7A C8A C9A 53.78(18)
C7A C8A C9A C4A -55.29(17)
N1A C4A C9A C8A -63.82(16)
C5A C4A C9A C8A 55.27(16)
C10A C4A C9A C8A 174.07(12)
C11A N2A C10A O4A 0.1(2)
C11A N2A C10A C4A -178.09(13)
N1A C4A C10A O4A 167.89(13)
C5A C4A C10A O4A 46.77(19)
C9A C4A C10A O4A -71.47(18)
N1A C4A C10A N2A -13.82(19)
C5A C4A C10A N2A -134.94(15)
C9A C4A C10A N2A 106.82(15)
C10A N2A C11A C12A -158.56(14)
C10A N2A C11A C16A 78.39(18)
N2A C11A C12A C13A 179.65(13)
C16A C11A C12A C13A -56.80(18)
C11A C12A C13A C14A 56.2(2)
C12A C13A C14A C15A -55.4(2)
C13A C14A C15A C16A 55.9(2)
N2A C11A C16A C15A 179.15(14)
C12A C11A C16A C15A 56.66(19)
C14A C15A C16A C11A -56.4(2)
C2A C1A C17A C22A 61.15(16)
C3A C1A C17A C22A -58.46(16)
C2A C1A C17A C18A -172.21(12)
C3A C1A C17A C18A 68.18(16)
C2A C1A C17A C21A -61.23(17)
C3A C1A C17A C21A 179.15(12)
C22A C17A C18A C19A -158.17(14)
C1A C17A C18A C19A 80.39(16)
C21A C17A C18A C19A -36.66(16)
C17A C18A C19A C20A 17.36(19)
C18A C19A C20A C21A 9.37(19)
C19A C20A C21A C17A -32.55(17)
C22A C17A C21A C20A 166.66(13)
C1A C17A C21A C20A -74.24(15)
C18A C17A C21A C20A 42.73(15)
C23A N3A C22A O5A -5.2(2)
C23A N3A C22A C17A 171.36(13)
C1A C17A C22A O5A -5.97(18)
C18A C17A C22A O5A -129.38(15)
C21A C17A C22A O5A 115.35(15)
C1A C17A C22A N3A 177.34(13)
C18A C17A C22A N3A 53.93(18)
C21A C17A C22A N3A -61.34(18)
C22A N3A C23A C28A 100.86(18)
C22A N3A C23A C24A -135.92(15)
N3A C23A C24A C25A 177.65(14)
C28A C23A C24A C25A -58.23(18)
C23A C24A C25A C26A 57.0(2)
C24A C25A C26A C27A -55.1(2)
C25A C26A C27A C28A 54.6(2)
N3A C23A C28A C27A -179.83(14)
C24A C23A C28A C27A 57.15(19)
C26A C27A C28A C23A -55.5(2)
C2B O1B N1B C3B 3.71(16)
C2B O1B N1B C4B 173.33(12)
N1B O1B C2B O2B -178.50(14)
N1B O1B C2B C1B 5.15(16)
C3B C1B C2B O2B 173.34(17)
C17B C1B C2B O2B 47.6(2)
C3B C1B C2B O1B -10.92(16)
C17B C1B C2B O1B -136.68(13)
O1B N1B C3B O3B 171.91(14)
C4B N1B C3B O3B 5.9(3)
O1B N1B C3B C1B -10.74(16)
C4B N1B C3B C1B -176.79(15)
C2B C1B C3B O3B -169.86(15)
C17B C1B C3B O3B -43.6(2)
C2B C1B C3B N1B 12.87(15)
C17B C1B C3B N1B 139.12(13)
C3B N1B C4B C5B -143.84(17)
O1B N1B C4B C5B 50.13(16)
C3B N1B C4B C10B 93.8(2)
O1B N1B C4B C10B -72.23(15)
C3B N1B C4B C9B -24.3(2)
O1B N1B C4B C9B 169.71(11)
N1B C4B C5B C6B 66.97(17)
C10B C4B C5B C6B -169.16(14)
C9B C4B C5B C6B -52.95(18)
C4B C5B C6B C7B 56.25(19)
C5B C6B C7B C8B -56.50(19)
C6B C7B C8B C9B 55.40(19)
C7B C8B C9B C4B -54.89(19)
N1B C4B C9B C8B -66.83(17)
C5B C4B C9B C8B 52.77(18)
C10B C4B C9B C8B 171.30(13)
C11B N2B C10B O4B 3.4(2)
C11B N2B C10B C4B -172.06(13)
N1B C4B C10B O4B 161.28(14)
C5B C4B C10B O4B 39.4(2)
C9B C4B C10B O4B -78.65(18)
N1B C4B C10B N2B -23.0(2)
C5B C4B C10B N2B -144.92(15)
C9B C4B C10B N2B 97.08(16)
C10B N2B C11B C12B -160.56(14)
C10B N2B C11B C16B 76.50(19)
N2B C11B C12B C13B 179.36(13)
C16B C11B C12B C13B -57.53(18)
C11B C12B C13B C14B 58.15(19)
C12B C13B C14B C15B -57.6(2)
C13B C14B C15B C16B 56.3(2)
C14B C15B C16B C11B -55.4(2)
N2B C11B C16B C15B 178.77(14)
C12B C11B C16B C15B 56.24(19)
C2B C1B C17B C22B 59.88(17)
C3B C1B C17B C22B -59.04(17)
C2B C1B C17B C18B -174.71(13)
C3B C1B C17B C18B 66.37(17)
C2B C1B C17B C21B -62.39(17)
C3B C1B C17B C21B 178.69(13)
C22B C17B C18B C19C -127.4(4)
C1B C17B C18B C19C 112.1(4)
C21B C17B C18B C19C -6.0(4)
C22B C17B C18B C19B -158.39(17)
C1B C17B C18B C19B 81.06(19)
C21B C17B C18B C19B -37.00(19)
C19C C18B C19B C20B -79.9(7)
C17B C18B C19B C20B 24.8(2)
C19B C18B C19C C20B 61.7(7)
C17B C18B C19C C20B -23.0(5)
C18B C19B C20B C21B -2.1(3)
C18B C19B C20B C19C 71.2(6)
C18B C19C C20B C19B -69.4(6)
C18B C19C C20B C21B 43.0(4)
C19B C20B C21B C17B -21.4(2)
C19C C20B C21B C17B -48.7(3)
C22B C17B C21B C20B 159.15(14)
C1B C17B C21B C20B -82.06(16)
C18B C17B C21B C20B 36.00(16)
C23B N3B C22B O5B -1.9(2)
C23B N3B C22B C17B 175.88(14)
C1B C17B C22B O5B -5.3(2)
C18B C17B C22B O5B -128.31(16)
C21B C17B C22B O5B 116.19(16)
C1B C17B C22B N3B 176.90(14)
C18B C17B C22B N3B 53.86(19)
C21B C17B C22B N3B -61.63(19)
C22B N3B C23B C24B -135.46(15)
C22B N3B C23B C28B 101.30(17)
N3B C23B C24B C25B 174.80(13)
C28B C23B C24B C25B -60.90(17)
C23B C24B C25B C26B 59.43(17)
C24B C25B C26B C27B -55.29(19)
C25B C26B C27B C28B 52.8(2)
N3B C23B C28B C27B -178.54(13)
C24B C23B C28B C27B 57.82(18)
C26B C27B C28B C23B -53.88(19)
